data_1568872
loop_
_publ_author_name
'Sun, Xiaofei'
'Hinz, Alexander'
'Schulz, Stephan'
'Zimmermann, Lisa'
'Scheer, Manfred'
'Roesky, Peter W.'

_publ_section_title
;
 Snapshots of sequential polyphosphide rearrangement upon metallatetrylene
 addition.
;
_journal_issue 18
_journal_name_full 'Chemical science'
_journal_page_first 4769
_journal_page_last 4776
_journal_paper_doi 10.1039/d3sc00806a
_journal_volume 14
_journal_year 2023
_chemical_formula_moiety '2(C54 H79 Cl Fe Ga N4 P5 Si), 2(C6 H14)'
_chemical_formula_sum 'C60 H93 Cl Fe Ga N4 P5 Si'
_chemical_formula_weight 1214.34
_space_group_crystal_system orthorhombic
_space_group_IT_number 61
_space_group_name_Hall '-P 2ac 2ab'
_space_group_name_H-M_alt 'P b c a'
_atom_sites_solution_hydrogens geom
_atom_sites_solution_primary dual
_audit_creation_date 2022-12-06
_audit_creation_method
;
Olex2 1.5
(compiled 2022.04.07 svn.rca3783a0 for OlexSys, GUI svn.r6498)
;
_audit_update_record
;
2022-12-09 deposited with the CCDC.	2023-03-31 downloaded from the CCDC.
;
_cell_angle_alpha 90
_cell_angle_beta 90
_cell_angle_gamma 90
_cell_formula_units_Z 8
_cell_length_a 26.1402(8)
_cell_length_b 17.8110(4)
_cell_length_c 27.9689(6)
_cell_measurement_reflns_used 34984
_cell_measurement_temperature 100
_cell_measurement_theta_max 28.94
_cell_measurement_theta_min 2.01
_cell_volume 13021.8(6)
_computing_cell_refinement
;
X-Area Recipe 1.33.0.0 (STOE, 2015)
;
_computing_data_collection
;
X-Area Pilatus3_SV 1.31.150.0 (STOE, 2018)
;
_computing_data_reduction
;
X-Area Integrate 1.73.1.0 (STOE, 2018)
X-Area LANA 1.73.2.0 (STOE, 2018)
;
_computing_molecular_graphics 'Olex2 1.5 (Dolomanov et al., 2009)'
_computing_publication_material
;
STOE & Cie GmbH, X-Area, software package for collecting single-crystal or
multi-domain crystal data on STOE area-detector diffractometers, for image 
processing, for the correction and scaling of reflection intensities and 
for outlier rejection, version 1.84, Darmstadt 2018
;
_computing_structure_refinement 'SHELXL 2019/2 (Sheldrick, 2015)'
_computing_structure_solution 'SHELXT 2018/2 (Sheldrick, 2018)'
_diffrn_ambient_temperature 100
_diffrn_detector Pilatus200K
_diffrn_detector_area_resol_mean 5.81
_diffrn_detector_type 'DECTRIS PILATUS 200K'
_diffrn_measured_fraction_theta_full 0.998
_diffrn_measured_fraction_theta_max 0.981
_diffrn_measurement_details
;
 422 frames, detector distance = 100 mm
;
_diffrn_measurement_device 'Eulerian 4-circle diffractometer'
_diffrn_measurement_device_type 'STOE STADIVARI'
_diffrn_measurement_method 'rotation method, \w scans'
_diffrn_radiation_collimation '0.5 mm diameter, monocapillary'
_diffrn_radiation_monochromator 'plane graphite'
_diffrn_radiation_polarisn_norm 0
_diffrn_radiation_probe x-ray
_diffrn_radiation_type 'Mo K\a'
_diffrn_radiation_wavelength 0.71073
_diffrn_reflns_av_R_equivalents 0.0268
_diffrn_reflns_av_unetI/netI 0.0405
_diffrn_reflns_Laue_measured_fraction_full 0.998
_diffrn_reflns_Laue_measured_fraction_max 0.981
_diffrn_reflns_limit_h_max 21
_diffrn_reflns_limit_h_min -33
_diffrn_reflns_limit_k_max 22
_diffrn_reflns_limit_k_min -19
_diffrn_reflns_limit_l_max 29
_diffrn_reflns_limit_l_min -34
_diffrn_reflns_number 42559
_diffrn_reflns_point_group_measured_fraction_full 0.998
_diffrn_reflns_point_group_measured_fraction_max 0.981
_diffrn_reflns_theta_full 25.242
_diffrn_reflns_theta_max 26.998
_diffrn_reflns_theta_min 2.009
_diffrn_source 'Mo Genix 3D HF'
_diffrn_source_current 1.000
_diffrn_source_power 0.050
_diffrn_source_voltage 50
_exptl_absorpt_coefficient_mu 0.857
_exptl_absorpt_correction_T_max 0.8805
_exptl_absorpt_correction_T_min 0.3904
_exptl_absorpt_correction_type multi-scan
_exptl_absorpt_process_details
;
STOE X-Red32, absorption correction by Gaussian integration, analogous to
P. Coppens, "The Evaluation of Absorption and Extinction in Single-Crystal
Structure Analysis", published in: F. R. Ahmed (Editor), "Crystallographic
Computing", Munksgaard, Copenhagen (1970), 255 - 270.
Afterwards scaling of reflection intensities was performed within STOE LANA.
J. Koziskova, F. Hahn, J. Richter, J. Kozisek, "Comparison of different
absorption corrections on the model structure of tetrakis(\m~2~-acetato)-
diaqua-di-copper(II)", Acta Chimica Slovaca, vol. 9, no. 2, 2016, pp. 136 - 140.
;
_exptl_crystal_colour orange
_exptl_crystal_colour_primary orange
_exptl_crystal_density_diffrn 1.239
_exptl_crystal_density_method 'not measured'
_exptl_crystal_description plate
_exptl_crystal_F_000 5152
_exptl_crystal_size_max 0.273
_exptl_crystal_size_mid 0.148
_exptl_crystal_size_min 0.042
_refine_diff_density_max 0.674
_refine_diff_density_min -0.436
_refine_diff_density_rms 0.066
_refine_ls_extinction_method none
_refine_ls_goodness_of_fit_ref 1.022
_refine_ls_hydrogen_treatment constr
_refine_ls_matrix_type full
_refine_ls_number_parameters 681
_refine_ls_number_reflns 13952
_refine_ls_number_restraints 0
_refine_ls_restrained_S_all 1.022
_refine_ls_R_factor_all 0.0638
_refine_ls_R_factor_gt 0.0399
_refine_ls_shift/su_max 0.003
_refine_ls_shift/su_mean 0.000
_refine_ls_structure_factor_coef Fsqd
_refine_ls_weighting_details 'w=1/[\s^2^(Fo^2^)+(0.0509P)^2^+6.4103P] where P=(Fo^2^+2Fc^2^)/3'
_refine_ls_weighting_scheme calc
_refine_ls_wR_factor_gt 0.0934
_refine_ls_wR_factor_ref 0.1035
_reflns_Friedel_coverage 0.000
_reflns_number_gt 10395
_reflns_number_total 13952
_reflns_threshold_expression 'I > 2\s(I)'
_cod_data_source_file d3sc00806a2.cif
_cod_data_source_block xf455a
_cod_depositor_comments 'Adding full bibliography for 1568870--1568876.cif.'
_cod_database_code 1568872
_shelx_shelxl_version_number 2019/2
_audit_contact_author
;
      Prof. Dr. Peter W. Roesky
      Karlsruher Institut fuer Technologie (KIT), CS
      Institut fuer Anorganische Chemie (AOC)
      Lehrstuhl fuer Anorganische Funktionsmaterialien
      Engesserstr. 15, Geb. 30.45
      76131 Karlsruhe 
      Bundesrepublik Deutschland
;
_audit_contact_letter
;
;
_shelx_space_group_comment
;
The symmetry employed for this shelxl refinement is uniquely defined
by the following loop, which should always be used as a source of
symmetry information in preference to the above space-group names.
They are only intended as comments.
;
_olex2_refinement_description
;
1. Fixed Uiso
 At 1.2 times of:
  All C(H) groups, All C(H,H) groups
 At 1.5 times of:
  All C(H,H,H) groups
2.a Ternary CH refined with riding coordinates:
 C32(H32), C35(H35), C49(H49), C52(H52)
2.b Secondary CH2 refined with riding coordinates:
 C56(H56A,H56B), C57(H57B,H57A), C58(H58B,H58A), C59(H59A,H59B)
2.c Aromatic/amide H refined with riding coordinates:
 C16(H16), C17(H17), C18(H18), C19(H19), C20(H20), C28(H28), C29(H29),
 C30(H30), C40(H40), C45(H45), C46(H46), C47(H47)
2.d Idealised Me refined as rotating group:
 C6(H6A,H6B,H6C), C7(H7A,H7B,H7C), C8(H8A,H8B,H8C), C9(H9A,H9B,H9C), C10(H10A,
 H10B,H10C), C12(H12A,H12B,H12C), C13(H13A,H13B,H13C), C14(H14A,H14B,H14C),
 C23(H23A,H23B,H23C), C24(H24A,H24B,H24C), C25(H25A,H25B,H25C), C33(H33A,H33B,
 H33C), C34(H34A,H34B,H34C), C36(H36A,H36B,H36C), C37(H37A,H37B,H37C), C39(H39A,
 H39B,H39C), C42(H42A,H42B,H42C), C50(H50A,H50B,H50C), C51(H51A,H51B,H51C),
 C53(H53A,H53B,H53C), C54(H54A,H54B,H54C), C55(H55A,H55B,H55C), C60(H60A,H60C,
 H60B)
;
_olex2_submission_special_instructions 'No special instructions were received'

loop_
_space_group_symop_operation_xyz
'x, y, z'
'-x+1/2, -y, z+1/2'
'-x, y+1/2, -z+1/2'
'x+1/2, -y+1/2, -z'
'-x, -y, -z'
'x-1/2, y, -z-1/2'
'x, -y-1/2, z-1/2'
'-x-1/2, y-1/2, z'

loop_
_atom_site_label
_atom_site_type_symbol
_atom_site_fract_x
_atom_site_fract_y
_atom_site_fract_z
_atom_site_U_iso_or_equiv
_atom_site_adp_type
_atom_site_occupancy
_atom_site_site_symmetry_order
_atom_site_calc_flag
_atom_site_refinement_flags_posn
_atom_site_refinement_flags_adp
_atom_site_refinement_flags_occupancy
_atom_site_disorder_assembly
_atom_site_disorder_group
Ga Ga 0.63972(2) 0.16067(2) 0.66733(2) 0.02139(7) Uani 1 1 d . . . . .
Fe Fe 0.57183(2) 0.43537(2) 0.59688(2) 0.02215(9) Uani 1 1 d . . . . .
Cl Cl 0.57201(2) 0.08596(3) 0.67923(2) 0.02656(13) Uani 1 1 d . . . . .
Si Si 0.56535(3) 0.33325(4) 0.70871(2) 0.02257(15) Uani 1 1 d . . . . .
P1 P 0.63628(2) 0.28865(3) 0.67943(2) 0.02316(14) Uani 1 1 d . . . . .
N1 N 0.56046(8) 0.34943(11) 0.77288(7) 0.0243(4) Uani 1 1 d . . . . .
C1 C 0.53605(9) 0.39373(13) 0.53476(9) 0.0251(5) Uani 1 1 d . . . . .
P2 P 0.62627(3) 0.33749(4) 0.60621(2) 0.02536(14) Uani 1 1 d . . . . .
N2 N 0.50894(8) 0.28377(11) 0.73070(7) 0.0250(4) Uani 1 1 d . . . . .
C2 C 0.57807(9) 0.44108(14) 0.52251(8) 0.0256(5) Uani 1 1 d . . . . .
P3 P 0.65785(3) 0.44750(4) 0.61681(3) 0.03039(16) Uani 1 1 d . . . . .
N3 N 0.69062(8) 0.12163(11) 0.71180(7) 0.0238(4) Uani 1 1 d . . . . .
C3 C 0.56800(9) 0.51419(14) 0.54204(8) 0.0253(5) Uani 1 1 d . . . . .
P4 P 0.60323(3) 0.50563(4) 0.66152(2) 0.02935(16) Uani 1 1 d . . . . .
N4 N 0.66990(7) 0.11885(11) 0.60939(7) 0.0217(4) Uani 1 1 d . . . . .
C4 C 0.52001(9) 0.51091(13) 0.56620(8) 0.0244(5) Uani 1 1 d . . . . .
P5 P 0.53766(3) 0.43370(4) 0.67108(2) 0.02465(14) Uani 1 1 d . . . . .
C5 C 0.50011(9) 0.43645(13) 0.56159(9) 0.0252(5) Uani 1 1 d . . . . .
C6 C 0.52948(11) 0.31282(14) 0.52037(9) 0.0323(6) Uani 1 1 d . . . . .
H6A H 0.512046 0.310290 0.489393 0.049 Uiso 1 1 calc R U . . .
H6B H 0.508994 0.286642 0.544520 0.049 Uiso 1 1 calc R U . . .
H6C H 0.563127 0.288880 0.517832 0.049 Uiso 1 1 calc R U . . .
C7 C 0.62348(10) 0.41906(15) 0.49306(9) 0.0324(6) Uani 1 1 d . . . . .
H7A H 0.653086 0.449369 0.502528 0.049 Uiso 1 1 calc R U . . .
H7B H 0.615996 0.427612 0.459165 0.049 Uiso 1 1 calc R U . . .
H7C H 0.631076 0.365797 0.498226 0.049 Uiso 1 1 calc R U . . .
C8 C 0.60135(10) 0.58230(14) 0.53823(9) 0.0301(6) Uani 1 1 d . . . . .
H8A H 0.606904 0.603492 0.570148 0.045 Uiso 1 1 calc R U . . .
H8B H 0.584637 0.619758 0.517865 0.045 Uiso 1 1 calc R U . . .
H8C H 0.634329 0.568223 0.524186 0.045 Uiso 1 1 calc R U . . .
C9 C 0.49393(10) 0.57410(14) 0.59178(9) 0.0308(6) Uani 1 1 d . . . . .
H9A H 0.474020 0.554043 0.618588 0.046 Uiso 1 1 calc R U . . .
H9B H 0.471034 0.600287 0.569610 0.046 Uiso 1 1 calc R U . . .
H9C H 0.519663 0.609298 0.603893 0.046 Uiso 1 1 calc R U . . .
C10 C 0.44863(10) 0.41179(15) 0.57932(10) 0.0309(6) Uani 1 1 d . . . . .
H10A H 0.445285 0.357322 0.575448 0.046 Uiso 1 1 calc R U . . .
H10B H 0.421806 0.437092 0.560890 0.046 Uiso 1 1 calc R U . . .
H10C H 0.445156 0.424834 0.613204 0.046 Uiso 1 1 calc R U . . .
C11 C 0.58814(10) 0.39535(14) 0.80901(9) 0.0280(6) Uani 1 1 d . . . . .
C12 C 0.58664(12) 0.35786(17) 0.85795(10) 0.0426(7) Uani 1 1 d . . . . .
H12A H 0.598246 0.305736 0.855076 0.064 Uiso 1 1 calc R U . . .
H12B H 0.551556 0.358721 0.870283 0.064 Uiso 1 1 calc R U . . .
H12C H 0.609168 0.385018 0.879989 0.064 Uiso 1 1 calc R U . . .
C13 C 0.56550(12) 0.47438(15) 0.81140(11) 0.0393(7) Uani 1 1 d . . . . .
H13A H 0.586855 0.505927 0.832036 0.059 Uiso 1 1 calc R U . . .
H13B H 0.530774 0.471882 0.824511 0.059 Uiso 1 1 calc R U . . .
H13C H 0.564355 0.495994 0.779199 0.059 Uiso 1 1 calc R U . . .
C14 C 0.64312(10) 0.39990(17) 0.79155(10) 0.0387(7) Uani 1 1 d . . . . .
H14A H 0.643983 0.424238 0.760135 0.058 Uiso 1 1 calc R U . . .
H14B H 0.657351 0.349155 0.788974 0.058 Uiso 1 1 calc R U . . .
H14C H 0.663473 0.429236 0.814283 0.058 Uiso 1 1 calc R U . . .
C15 C 0.47647(10) 0.31945(14) 0.81310(9) 0.0271(5) Uani 1 1 d . . . . .
C16 C 0.47053(11) 0.26011(15) 0.84480(10) 0.0364(7) Uani 1 1 d . . . . .
H16 H 0.490169 0.215652 0.840894 0.044 Uiso 1 1 calc R U . . .
C17 C 0.43612(12) 0.26577(17) 0.88195(11) 0.0419(7) Uani 1 1 d . . . . .
H17 H 0.432369 0.225257 0.903762 0.050 Uiso 1 1 calc R U . . .
C18 C 0.40703(11) 0.32987(16) 0.88771(11) 0.0397(7) Uani 1 1 d . . . . .
H18 H 0.383462 0.333481 0.913464 0.048 Uiso 1 1 calc R U . . .
C19 C 0.41231(11) 0.38884(15) 0.85586(10) 0.0350(6) Uani 1 1 d . . . . .
H19 H 0.392092 0.432789 0.859510 0.042 Uiso 1 1 calc R U . . .
C20 C 0.44700(10) 0.38369(14) 0.81878(9) 0.0302(6) Uani 1 1 d . . . . .
H20 H 0.450733 0.424304 0.797045 0.036 Uiso 1 1 calc R U . . .
C21 C 0.51451(10) 0.31611(13) 0.77373(9) 0.0251(5) Uani 1 1 d . . . . .
C22 C 0.46309(9) 0.25049(14) 0.70729(9) 0.0276(5) Uani 1 1 d . . . . .
C23 C 0.44993(10) 0.17565(14) 0.73085(11) 0.0347(6) Uani 1 1 d . . . . .
H23A H 0.421511 0.152056 0.713624 0.052 Uiso 1 1 calc R U . . .
H23B H 0.439954 0.184298 0.764174 0.052 Uiso 1 1 calc R U . . .
H23C H 0.479854 0.142554 0.729872 0.052 Uiso 1 1 calc R U . . .
C24 C 0.41795(10) 0.30491(15) 0.70884(11) 0.0347(6) Uani 1 1 d . . . . .
H24A H 0.429030 0.354414 0.697594 0.052 Uiso 1 1 calc R U . . .
H24B H 0.405362 0.309022 0.741742 0.052 Uiso 1 1 calc R U . . .
H24C H 0.390486 0.286190 0.688177 0.052 Uiso 1 1 calc R U . . .
C25 C 0.47896(10) 0.23727(15) 0.65564(10) 0.0327(6) Uani 1 1 d . . . . .
H25A H 0.449937 0.216848 0.637674 0.049 Uiso 1 1 calc R U . . .
H25B H 0.507449 0.201538 0.654694 0.049 Uiso 1 1 calc R U . . .
H25C H 0.489713 0.284916 0.641281 0.049 Uiso 1 1 calc R U . . .
C26 C 0.70134(10) 0.15927(13) 0.75651(9) 0.0258(5) Uani 1 1 d . . . . .
C27 C 0.67256(10) 0.14176(14) 0.79737(9) 0.0294(6) Uani 1 1 d . . . . .
C28 C 0.68517(12) 0.17736(17) 0.83999(10) 0.0394(7) Uani 1 1 d . . . . .
H28 H 0.666506 0.165739 0.868178 0.047 Uiso 1 1 calc R U . . .
C29 C 0.72409(12) 0.22902(17) 0.84210(10) 0.0418(7) Uani 1 1 d . . . . .
H29 H 0.732413 0.252307 0.871654 0.050 Uiso 1 1 calc R U . . .
C30 C 0.75106(11) 0.24707(16) 0.80142(10) 0.0374(6) Uani 1 1 d . . . . .
H30 H 0.777529 0.283511 0.803272 0.045 Uiso 1 1 calc R U . . .
C31 C 0.74054(10) 0.21331(14) 0.75766(9) 0.0285(6) Uani 1 1 d . . . . .
C32 C 0.62812(10) 0.08682(15) 0.79574(10) 0.0319(6) Uani 1 1 d . . . . .
H32 H 0.627833 0.062769 0.763431 0.038 Uiso 1 1 calc R U . . .
C33 C 0.63294(12) 0.02453(17) 0.83323(10) 0.0424(7) Uani 1 1 d . . . . .
H33A H 0.666120 -0.000478 0.829721 0.064 Uiso 1 1 calc R U . . .
H33B H 0.605428 -0.012149 0.828669 0.064 Uiso 1 1 calc R U . . .
H33C H 0.630352 0.046382 0.865302 0.064 Uiso 1 1 calc R U . . .
C34 C 0.57766(11) 0.12981(17) 0.80191(10) 0.0375(7) Uani 1 1 d . . . . .
H34A H 0.577472 0.155075 0.833040 0.056 Uiso 1 1 calc R U . . .
H34B H 0.548937 0.094546 0.800224 0.056 Uiso 1 1 calc R U . . .
H34C H 0.574350 0.167247 0.776425 0.056 Uiso 1 1 calc R U . . .
C35 C 0.77160(10) 0.23210(14) 0.71353(10) 0.0310(6) Uani 1 1 d . . . . .
H35 H 0.751309 0.215357 0.685161 0.037 Uiso 1 1 calc R U . . .
C36 C 0.78093(12) 0.31619(16) 0.70795(11) 0.0422(7) Uani 1 1 d . . . . .
H36A H 0.803181 0.333788 0.733831 0.063 Uiso 1 1 calc R U . . .
H36B H 0.748200 0.342926 0.709347 0.063 Uiso 1 1 calc R U . . .
H36C H 0.797413 0.325877 0.677090 0.063 Uiso 1 1 calc R U . . .
C37 C 0.82195(11) 0.18869(17) 0.71287(12) 0.0425(7) Uani 1 1 d . . . . .
H37A H 0.843273 0.206750 0.686436 0.064 Uiso 1 1 calc R U . . .
H37B H 0.814923 0.135076 0.708540 0.064 Uiso 1 1 calc R U . . .
H37C H 0.839989 0.196388 0.743190 0.064 Uiso 1 1 calc R U . . .
C38 C 0.71373(9) 0.05676(13) 0.70187(9) 0.0256(5) Uani 1 1 d . . . . .
C39 C 0.74493(11) 0.01766(15) 0.73983(9) 0.0330(6) Uani 1 1 d . . . . .
H39A H 0.762439 0.055197 0.759543 0.049 Uiso 1 1 calc R U . . .
H39B H 0.770315 -0.014976 0.724574 0.049 Uiso 1 1 calc R U . . .
H39C H 0.722293 -0.012634 0.760032 0.049 Uiso 1 1 calc R U . . .
C40 C 0.71087(9) 0.02254(14) 0.65699(9) 0.0266(5) Uani 1 1 d . . . . .
H40 H 0.721086 -0.028614 0.655850 0.032 Uiso 1 1 calc R U . . .
C41 C 0.69501(9) 0.05349(13) 0.61363(9) 0.0248(5) Uani 1 1 d . . . . .
C42 C 0.70855(10) 0.00941(14) 0.56924(9) 0.0296(6) Uani 1 1 d . . . . .
H42A H 0.679822 -0.023164 0.560491 0.044 Uiso 1 1 calc R U . . .
H42B H 0.738884 -0.021390 0.575512 0.044 Uiso 1 1 calc R U . . .
H42C H 0.715725 0.044189 0.542933 0.044 Uiso 1 1 calc R U . . .
C43 C 0.66267(9) 0.14907(13) 0.56160(9) 0.0242(5) Uani 1 1 d . . . . .
C44 C 0.62198(10) 0.12438(14) 0.53308(9) 0.0278(6) Uani 1 1 d . . . . .
C45 C 0.61800(11) 0.15305(15) 0.48683(9) 0.0333(6) Uani 1 1 d . . . . .
H45 H 0.590327 0.137622 0.467129 0.040 Uiso 1 1 calc R U . . .
C46 C 0.65330(11) 0.20322(15) 0.46911(9) 0.0338(6) Uani 1 1 d . . . . .
H46 H 0.650367 0.221103 0.437226 0.041 Uiso 1 1 calc R U . . .
C47 C 0.69312(11) 0.22753(14) 0.49791(9) 0.0321(6) Uani 1 1 d . . . . .
H47 H 0.717261 0.262360 0.485555 0.039 Uiso 1 1 calc R U . . .
C48 C 0.69832(9) 0.20182(13) 0.54459(9) 0.0259(5) Uani 1 1 d . . . . .
C49 C 0.58203(10) 0.06854(14) 0.55060(10) 0.0306(6) Uani 1 1 d . . . . .
H49 H 0.593558 0.048733 0.582275 0.037 Uiso 1 1 calc R U . . .
C50 C 0.53043(10) 0.10729(16) 0.55778(11) 0.0373(7) Uani 1 1 d . . . . .
H50A H 0.534549 0.149658 0.579808 0.056 Uiso 1 1 calc R U . . .
H50B H 0.505897 0.071414 0.571199 0.056 Uiso 1 1 calc R U . . .
H50C H 0.517758 0.125653 0.526950 0.056 Uiso 1 1 calc R U . . .
C51 C 0.57603(12) 0.00153(16) 0.51633(11) 0.0419(7) Uani 1 1 d . . . . .
H51A H 0.562250 0.019130 0.485733 0.063 Uiso 1 1 calc R U . . .
H51B H 0.552547 -0.035275 0.530357 0.063 Uiso 1 1 calc R U . . .
H51C H 0.609468 -0.021941 0.511078 0.063 Uiso 1 1 calc R U . . .
C52 C 0.74166(10) 0.23017(14) 0.57610(9) 0.0285(6) Uani 1 1 d . . . . .
H52 H 0.728154 0.233740 0.609472 0.034 Uiso 1 1 calc R U . . .
C53 C 0.76048(11) 0.30843(14) 0.56182(10) 0.0356(6) Uani 1 1 d . . . . .
H53A H 0.778710 0.305380 0.531259 0.053 Uiso 1 1 calc R U . . .
H53B H 0.783634 0.327685 0.586494 0.053 Uiso 1 1 calc R U . . .
H53C H 0.731147 0.342305 0.558552 0.053 Uiso 1 1 calc R U . . .
C54 C 0.78713(10) 0.17615(15) 0.57699(11) 0.0378(7) Uani 1 1 d . . . . .
H54A H 0.776262 0.127821 0.590304 0.057 Uiso 1 1 calc R U . . .
H54B H 0.814431 0.197308 0.596878 0.057 Uiso 1 1 calc R U . . .
H54C H 0.799850 0.168717 0.544374 0.057 Uiso 1 1 calc R U . . .
C55 C 0.80027(19) 0.3761(4) 0.91724(19) 0.115(2) Uani 1 1 d . . . . .
H55A H 0.795683 0.365996 0.951421 0.173 Uiso 1 1 calc R U . . .
H55B H 0.831712 0.405046 0.912413 0.173 Uiso 1 1 calc R U . . .
H55C H 0.802700 0.328418 0.899863 0.173 Uiso 1 1 calc R U . . .
C56 C 0.75462(17) 0.4208(3) 0.89858(18) 0.0859(14) Uani 1 1 d . . . . .
H56A H 0.759803 0.430940 0.864118 0.103 Uiso 1 1 calc R U . . .
H56B H 0.723415 0.389727 0.901790 0.103 Uiso 1 1 calc R U . . .
C57 C 0.74604(17) 0.4942(3) 0.92389(14) 0.0788(13) Uani 1 1 d . . . . .
H57B H 0.776803 0.525950 0.919795 0.095 Uiso 1 1 calc R U . . .
H57A H 0.741949 0.484240 0.958505 0.095 Uiso 1 1 calc R U . . .
C58 C 0.69988(18) 0.5372(3) 0.90640(17) 0.0822(13) Uani 1 1 d . . . . .
H58B H 0.669352 0.504699 0.909497 0.099 Uiso 1 1 calc R U . . .
H58A H 0.704536 0.548384 0.871997 0.099 Uiso 1 1 calc R U . . .
C59 C 0.68975(19) 0.6100(3) 0.93249(16) 0.0908(15) Uani 1 1 d . . . . .
H59A H 0.685576 0.599041 0.966965 0.109 Uiso 1 1 calc R U . . .
H59B H 0.720023 0.642960 0.928951 0.109 Uiso 1 1 calc R U . . .
C60 C 0.6434(2) 0.6517(3) 0.9153(3) 0.134(2) Uani 1 1 d . . . . .
H60A H 0.636675 0.694250 0.936642 0.202 Uiso 1 1 calc R U . . .
H60C H 0.613825 0.617906 0.915328 0.202 Uiso 1 1 calc R U . . .
H60B H 0.649438 0.670202 0.882817 0.202 Uiso 1 1 calc R U . . .

loop_
_atom_site_aniso_label
_atom_site_aniso_U_11
_atom_site_aniso_U_22
_atom_site_aniso_U_33
_atom_site_aniso_U_23
_atom_site_aniso_U_13
_atom_site_aniso_U_12
Ga 0.01856(13) 0.02015(13) 0.02547(14) -0.00016(11) -0.00025(11) 0.00092(11)
Fe 0.02034(18) 0.02226(17) 0.02386(17) 0.00093(14) 0.00005(15) 0.00083(14)
Cl 0.0207(3) 0.0249(3) 0.0340(3) -0.0010(3) 0.0015(3) -0.0006(2)
Si 0.0212(3) 0.0222(3) 0.0243(3) 0.0006(3) 0.0001(3) 0.0007(3)
P1 0.0202(3) 0.0213(3) 0.0280(3) 0.0008(3) -0.0001(3) 0.0017(3)
N1 0.0258(11) 0.0235(10) 0.0236(10) 0.0020(9) 0.0004(9) 0.0003(9)
C1 0.0259(13) 0.0244(12) 0.0251(12) 0.0014(10) -0.0041(11) 0.0026(10)
P2 0.0225(3) 0.0260(3) 0.0275(3) 0.0021(3) 0.0025(3) 0.0038(3)
N2 0.0219(10) 0.0231(10) 0.0301(11) 0.0015(9) 0.0016(9) -0.0005(9)
C2 0.0272(13) 0.0276(13) 0.0221(12) 0.0034(10) 0.0001(11) 0.0019(11)
P3 0.0221(3) 0.0310(4) 0.0381(4) 0.0079(3) -0.0004(3) -0.0029(3)
N3 0.0219(10) 0.0230(10) 0.0267(10) -0.0001(9) -0.0010(9) 0.0009(9)
C3 0.0265(13) 0.0257(12) 0.0236(12) 0.0048(10) -0.0022(11) 0.0003(11)
P4 0.0338(4) 0.0242(3) 0.0301(3) 0.0004(3) -0.0041(3) -0.0036(3)
N4 0.0178(10) 0.0215(10) 0.0258(10) 0.0005(8) -0.0008(8) 0.0004(8)
C4 0.0242(13) 0.0235(12) 0.0255(12) 0.0017(10) -0.0036(11) 0.0022(10)
P5 0.0243(3) 0.0240(3) 0.0257(3) 0.0018(3) 0.0016(3) 0.0038(3)
C5 0.0241(13) 0.0256(12) 0.0258(12) 0.0032(10) -0.0047(11) -0.0001(10)
C6 0.0399(16) 0.0258(13) 0.0313(14) -0.0036(11) -0.0038(12) 0.0021(12)
C7 0.0309(14) 0.0366(14) 0.0298(13) 0.0022(12) 0.0036(12) 0.0059(12)
C8 0.0314(14) 0.0268(13) 0.0321(13) 0.0038(11) 0.0022(12) -0.0023(11)
C9 0.0299(14) 0.0296(13) 0.0329(14) -0.0023(11) -0.0001(12) 0.0045(11)
C10 0.0240(13) 0.0330(14) 0.0357(14) 0.0005(12) -0.0041(12) 0.0009(11)
C11 0.0311(14) 0.0272(13) 0.0255(12) -0.0010(11) -0.0027(11) 0.0001(11)
C12 0.054(2) 0.0461(17) 0.0274(14) 0.0030(13) -0.0076(14) -0.0072(15)
C13 0.0445(18) 0.0305(15) 0.0429(16) -0.0073(13) -0.0056(14) 0.0006(13)
C14 0.0297(15) 0.0497(17) 0.0367(15) -0.0089(14) -0.0039(13) -0.0066(13)
C15 0.0253(13) 0.0276(13) 0.0284(13) 0.0015(11) 0.0033(11) 0.0013(11)
C16 0.0362(16) 0.0301(14) 0.0429(16) 0.0074(13) 0.0110(13) 0.0060(12)
C17 0.0470(18) 0.0359(16) 0.0430(16) 0.0100(13) 0.0155(15) 0.0011(14)
C18 0.0338(16) 0.0416(17) 0.0438(16) -0.0042(14) 0.0147(13) -0.0017(13)
C19 0.0337(15) 0.0298(14) 0.0415(15) -0.0026(13) 0.0063(13) 0.0040(12)
C20 0.0309(14) 0.0260(13) 0.0336(14) 0.0020(11) 0.0032(12) 0.0008(11)
C21 0.0269(13) 0.0185(11) 0.0299(13) 0.0044(10) 0.0005(11) 0.0042(10)
C22 0.0218(12) 0.0251(12) 0.0358(14) -0.0019(11) 0.0006(11) -0.0018(11)
C23 0.0262(14) 0.0272(13) 0.0505(17) -0.0023(12) 0.0034(13) -0.0026(11)
C24 0.0255(14) 0.0328(14) 0.0457(16) -0.0039(13) -0.0009(13) 0.0015(12)
C25 0.0245(14) 0.0334(14) 0.0403(15) -0.0054(12) -0.0025(12) -0.0006(11)
C26 0.0251(13) 0.0257(12) 0.0266(12) 0.0001(11) -0.0043(11) 0.0069(11)
C27 0.0292(14) 0.0300(13) 0.0291(13) 0.0023(11) -0.0013(11) 0.0077(11)
C28 0.0411(17) 0.0470(17) 0.0301(14) -0.0009(13) -0.0013(13) 0.0070(14)
C29 0.0441(18) 0.0504(18) 0.0308(14) -0.0117(13) -0.0060(13) 0.0073(15)
C30 0.0313(15) 0.0386(16) 0.0422(15) -0.0060(13) -0.0085(13) 0.0008(13)
C31 0.0237(13) 0.0301(13) 0.0316(13) -0.0015(11) -0.0070(11) 0.0052(11)
C32 0.0332(15) 0.0295(13) 0.0331(14) 0.0045(12) 0.0020(12) 0.0009(12)
C33 0.0483(19) 0.0395(16) 0.0393(16) 0.0097(13) 0.0071(14) 0.0021(14)
C34 0.0327(15) 0.0424(16) 0.0376(15) 0.0050(13) 0.0053(13) 0.0044(13)
C35 0.0239(13) 0.0329(14) 0.0363(14) -0.0029(12) -0.0037(12) -0.0023(11)
C36 0.0367(16) 0.0357(15) 0.0544(19) 0.0006(14) 0.0003(15) -0.0034(13)
C37 0.0290(15) 0.0418(16) 0.0568(19) -0.0040(15) 0.0026(14) -0.0011(13)
C38 0.0213(12) 0.0233(12) 0.0321(13) 0.0034(11) 0.0012(11) 0.0007(10)
C39 0.0343(15) 0.0289(14) 0.0357(14) 0.0020(12) -0.0050(12) 0.0079(12)
C40 0.0251(13) 0.0195(12) 0.0351(14) 0.0009(11) 0.0007(11) 0.0011(10)
C41 0.0173(12) 0.0232(12) 0.0340(13) -0.0020(11) 0.0000(11) -0.0025(10)
C42 0.0285(14) 0.0265(13) 0.0337(14) -0.0050(11) -0.0023(12) 0.0074(11)
C43 0.0246(13) 0.0224(12) 0.0258(12) -0.0031(10) 0.0026(11) 0.0046(10)
C44 0.0281(13) 0.0246(12) 0.0306(13) -0.0053(11) 0.0018(11) 0.0050(11)
C45 0.0329(15) 0.0375(15) 0.0295(13) -0.0072(12) -0.0054(12) 0.0078(12)
C46 0.0409(16) 0.0367(15) 0.0238(13) -0.0009(12) 0.0014(12) 0.0082(13)
C47 0.0357(15) 0.0285(13) 0.0321(14) -0.0006(12) 0.0066(12) 0.0044(12)
C48 0.0241(13) 0.0243(12) 0.0292(13) -0.0036(11) 0.0025(11) 0.0048(10)
C49 0.0259(13) 0.0314(14) 0.0344(14) -0.0051(12) -0.0074(11) -0.0013(11)
C50 0.0292(15) 0.0370(15) 0.0458(16) -0.0018(13) -0.0026(13) -0.0001(12)
C51 0.0421(17) 0.0347(15) 0.0489(17) -0.0117(14) -0.0102(15) -0.0021(13)
C52 0.0266(13) 0.0271(13) 0.0319(13) 0.0009(11) 0.0044(11) -0.0015(11)
C53 0.0289(15) 0.0299(14) 0.0480(16) -0.0003(13) 0.0056(13) -0.0021(12)
C54 0.0278(14) 0.0322(14) 0.0535(18) 0.0031(13) -0.0010(13) 0.0030(12)
C55 0.074(3) 0.159(5) 0.113(4) 0.029(4) -0.024(3) -0.039(4)
C56 0.062(3) 0.094(3) 0.101(3) 0.018(3) -0.003(3) -0.023(3)
C57 0.069(3) 0.110(4) 0.057(2) 0.003(2) 0.004(2) -0.030(3)
C58 0.076(3) 0.085(3) 0.085(3) -0.004(3) -0.003(3) -0.025(3)
C59 0.090(4) 0.107(4) 0.075(3) -0.020(3) 0.004(3) -0.036(3)
C60 0.117(5) 0.105(4) 0.181(7) 0.002(4) -0.043(5) 0.014(4)

loop_
_atom_type_symbol
_atom_type_description
_atom_type_scat_dispersion_real
_atom_type_scat_dispersion_imag
_atom_type_scat_source
C C 0.0033 0.0016 'International Tables Vol C Tables 4.2.6.8 and 6.1.1.4'
H H 0.0000 0.0000 'International Tables Vol C Tables 4.2.6.8 and 6.1.1.4'
Cl Cl 0.1484 0.1585 'International Tables Vol C Tables 4.2.6.8 and 6.1.1.4'
Fe Fe 0.3463 0.8444 'International Tables Vol C Tables 4.2.6.8 and 6.1.1.4'
Ga Ga 0.2307 1.6083 'International Tables Vol C Tables 4.2.6.8 and 6.1.1.4'
N N 0.0061 0.0033 'International Tables Vol C Tables 4.2.6.8 and 6.1.1.4'
P P 0.1023 0.0942 'International Tables Vol C Tables 4.2.6.8 and 6.1.1.4'
Si Si 0.0817 0.0704 'International Tables Vol C Tables 4.2.6.8 and 6.1.1.4'

loop_
_exptl_crystal_face_index_h
_exptl_crystal_face_index_k
_exptl_crystal_face_index_l
_exptl_crystal_face_perp_dist
4 -7 1 0.0960
-5 7 -1 0.1080
-8 -1 -2 0.0920
8 -1 2 0.0920
3 7 1 0.1040
0 1 -6 0.0540
0 -1 7 0.0250

loop_
_geom_angle_atom_site_label_1
_geom_angle_atom_site_label_2
_geom_angle_atom_site_label_3
_geom_angle
_geom_angle_site_symmetry_1
_geom_angle_site_symmetry_3
_geom_angle_publ_flag
Cl Ga P1 122.32(2) . . ?
N3 Ga Cl 103.45(6) . . ?
N3 Ga P1 106.59(6) . . ?
N3 Ga N4 96.78(8) . . ?
N4 Ga Cl 102.50(6) . . ?
N4 Ga P1 121.01(6) . . ?
C1 Fe P2 95.91(7) . . ?
C1 Fe P3 131.23(7) . . ?
C1 Fe P4 167.87(7) . . ?
C1 Fe P5 125.24(7) . . ?
C1 Fe C5 39.34(9) . . ?
P2 Fe P3 55.72(3) . . ?
P2 Fe P4 95.85(3) . . ?
C2 Fe C1 39.74(9) . . ?
C2 Fe P2 95.92(7) . . ?
C2 Fe P3 99.13(7) . . ?
C2 Fe P4 135.54(7) . . ?
C2 Fe C4 67.11(9) . . ?
C2 Fe P5 161.10(7) . . ?
C2 Fe C5 66.72(10) . . ?
P3 Fe P4 55.10(3) . . ?
C3 Fe C1 66.97(9) . . ?
C3 Fe P2 129.35(7) . . ?
C3 Fe C2 40.29(9) . . ?
C3 Fe P3 99.23(7) . . ?
C3 Fe P4 102.98(7) . . ?
C3 Fe C4 39.95(9) . . ?
C3 Fe P5 131.80(7) . . ?
C3 Fe C5 66.93(9) . . ?
C4 Fe C1 66.49(9) . . ?
C4 Fe P2 161.51(7) . . ?
C4 Fe P3 131.60(7) . . ?
C4 Fe P4 101.50(7) . . ?
C4 Fe P5 97.42(7) . . ?
C4 Fe C5 39.70(9) . . ?
P5 Fe P2 97.61(3) . . ?
P5 Fe P3 99.39(3) . . ?
P5 Fe P4 55.79(3) . . ?
C5 Fe P2 128.06(7) . . ?
C5 Fe P3 164.99(7) . . ?
C5 Fe P4 131.56(7) . . ?
C5 Fe P5 94.48(7) . . ?
P1 Si P5 113.40(4) . . ?
P1 Si C21 138.59(7) . . ?
N1 Si P1 119.21(7) . . ?
N1 Si N2 71.81(9) . . ?
N1 Si P5 108.65(7) . . ?
N1 Si C21 36.12(9) . . ?
N2 Si P1 129.70(7) . . ?
N2 Si P5 106.76(7) . . ?
N2 Si C21 36.20(9) . . ?
P5 Si C21 107.45(7) . . ?
Si P1 Ga 116.69(3) . . ?
Si P1 P2 95.90(3) . . ?
P2 P1 Ga 104.73(3) . . ?
C11 N1 Si 136.20(17) . . ?
C21 N1 Si 90.59(15) . . ?
C21 N1 C11 131.9(2) . . ?
C2 C1 Fe 69.41(14) . . ?
C2 C1 C6 126.1(2) . . ?
C5 C1 Fe 70.75(14) . . ?
C5 C1 C2 108.6(2) . . ?
C5 C1 C6 125.3(2) . . ?
C6 C1 Fe 127.41(17) . . ?
P1 P2 Fe 118.52(3) . . ?
P3 P2 Fe 63.58(3) . . ?
P3 P2 P1 100.56(4) . . ?
C21 N2 Si 90.41(15) . . ?
C21 N2 C22 130.7(2) . . ?
C22 N2 Si 134.01(17) . . ?
C1 C2 Fe 70.84(14) . . ?
C1 C2 C3 107.7(2) . . ?
C1 C2 C7 126.0(2) . . ?
C3 C2 Fe 69.58(13) . . ?
C3 C2 C7 126.3(2) . . ?
C7 C2 Fe 126.65(18) . . ?
P2 P3 Fe 60.69(3) . . ?
P2 P3 P4 105.26(4) . . ?
P4 P3 Fe 62.93(3) . . ?
C26 N3 Ga 121.24(15) . . ?
C38 N3 Ga 119.04(16) . . ?
C38 N3 C26 119.6(2) . . ?
C2 C3 Fe 70.12(13) . . ?
C2 C3 C8 126.9(2) . . ?
C4 C3 Fe 70.46(13) . . ?
C4 C3 C2 107.7(2) . . ?
C4 C3 C8 125.4(2) . . ?
C8 C3 Fe 124.81(17) . . ?
P3 P4 Fe 61.97(3) . . ?
P5 P4 Fe 60.05(3) . . ?
P5 P4 P3 108.18(4) . . ?
C41 N4 Ga 117.12(16) . . ?
C41 N4 C43 117.8(2) . . ?
C43 N4 Ga 124.77(15) . . ?
C3 C4 Fe 69.59(13) . . ?
C3 C4 C5 108.4(2) . . ?
C3 C4 C9 126.6(2) . . ?
C5 C4 Fe 71.11(13) . . ?
C5 C4 C9 125.0(2) . . ?
C9 C4 Fe 125.57(17) . . ?
Si P5 Fe 108.68(3) . . ?
P4 P5 Fe 64.16(3) . . ?
P4 P5 Si 106.33(4) . . ?
C1 C5 Fe 69.91(14) . . ?
C1 C5 C4 107.7(2) . . ?
C1 C5 C10 127.6(2) . . ?
C4 C5 Fe 69.19(13) . . ?
C4 C5 C10 124.6(2) . . ?
C10 C5 Fe 129.58(17) . . ?
C1 C6 H6A 109.5 . . ?
C1 C6 H6B 109.5 . . ?
C1 C6 H6C 109.5 . . ?
H6A C6 H6B 109.5 . . ?
H6A C6 H6C 109.5 . . ?
H6B C6 H6C 109.5 . . ?
C2 C7 H7A 109.5 . . ?
C2 C7 H7B 109.5 . . ?
C2 C7 H7C 109.5 . . ?
H7A C7 H7B 109.5 . . ?
H7A C7 H7C 109.5 . . ?
H7B C7 H7C 109.5 . . ?
C3 C8 H8A 109.5 . . ?
C3 C8 H8B 109.5 . . ?
C3 C8 H8C 109.5 . . ?
H8A C8 H8B 109.5 . . ?
H8A C8 H8C 109.5 . . ?
H8B C8 H8C 109.5 . . ?
C4 C9 H9A 109.5 . . ?
C4 C9 H9B 109.5 . . ?
C4 C9 H9C 109.5 . . ?
H9A C9 H9B 109.5 . . ?
H9A C9 H9C 109.5 . . ?
H9B C9 H9C 109.5 . . ?
C5 C10 H10A 109.5 . . ?
C5 C10 H10B 109.5 . . ?
C5 C10 H10C 109.5 . . ?
H10A C10 H10B 109.5 . . ?
H10A C10 H10C 109.5 . . ?
H10B C10 H10C 109.5 . . ?
N1 C11 C12 110.9(2) . . ?
N1 C11 C13 110.3(2) . . ?
N1 C11 C14 105.7(2) . . ?
C12 C11 C13 110.7(2) . . ?
C14 C11 C12 109.7(2) . . ?
C14 C11 C13 109.3(2) . . ?
C11 C12 H12A 109.5 . . ?
C11 C12 H12B 109.5 . . ?
C11 C12 H12C 109.5 . . ?
H12A C12 H12B 109.5 . . ?
H12A C12 H12C 109.5 . . ?
H12B C12 H12C 109.5 . . ?
C11 C13 H13A 109.5 . . ?
C11 C13 H13B 109.5 . . ?
C11 C13 H13C 109.5 . . ?
H13A C13 H13B 109.5 . . ?
H13A C13 H13C 109.5 . . ?
H13B C13 H13C 109.5 . . ?
C11 C14 H14A 109.5 . . ?
C11 C14 H14B 109.5 . . ?
C11 C14 H14C 109.5 . . ?
H14A C14 H14B 109.5 . . ?
H14A C14 H14C 109.5 . . ?
H14B C14 H14C 109.5 . . ?
C16 C15 C20 119.5(2) . . ?
C16 C15 C21 121.2(2) . . ?
C20 C15 C21 119.3(2) . . ?
C15 C16 H16 120.0 . . ?
C17 C16 C15 119.9(3) . . ?
C17 C16 H16 120.0 . . ?
C16 C17 H17 119.7 . . ?
C16 C17 C18 120.5(3) . . ?
C18 C17 H17 119.7 . . ?
C17 C18 H18 120.1 . . ?
C17 C18 C19 119.8(3) . . ?
C19 C18 H18 120.1 . . ?
C18 C19 H19 120.0 . . ?
C20 C19 C18 119.9(3) . . ?
C20 C19 H19 120.0 . . ?
C15 C20 H20 119.8 . . ?
C19 C20 C15 120.3(2) . . ?
C19 C20 H20 119.8 . . ?
N1 C21 Si 53.29(12) . . ?
N1 C21 N2 105.7(2) . . ?
N1 C21 C15 126.6(2) . . ?
N2 C21 Si 53.39(12) . . ?
N2 C21 C15 127.6(2) . . ?
C15 C21 Si 168.38(18) . . ?
N2 C22 C23 109.8(2) . . ?
N2 C22 C24 110.9(2) . . ?
N2 C22 C25 105.05(19) . . ?
C23 C22 C24 111.6(2) . . ?
C25 C22 C23 109.6(2) . . ?
C25 C22 C24 109.6(2) . . ?
C22 C23 H23A 109.5 . . ?
C22 C23 H23B 109.5 . . ?
C22 C23 H23C 109.5 . . ?
H23A C23 H23B 109.5 . . ?
H23A C23 H23C 109.5 . . ?
H23B C23 H23C 109.5 . . ?
C22 C24 H24A 109.5 . . ?
C22 C24 H24B 109.5 . . ?
C22 C24 H24C 109.5 . . ?
H24A C24 H24B 109.5 . . ?
H24A C24 H24C 109.5 . . ?
H24B C24 H24C 109.5 . . ?
C22 C25 H25A 109.5 . . ?
C22 C25 H25B 109.5 . . ?
C22 C25 H25C 109.5 . . ?
H25A C25 H25B 109.5 . . ?
H25A C25 H25C 109.5 . . ?
H25B C25 H25C 109.5 . . ?
C27 C26 N3 119.8(2) . . ?
C27 C26 C31 121.6(2) . . ?
C31 C26 N3 118.6(2) . . ?
C26 C27 C32 121.9(2) . . ?
C28 C27 C26 118.0(3) . . ?
C28 C27 C32 120.1(2) . . ?
C27 C28 H28 119.4 . . ?
C29 C28 C27 121.2(3) . . ?
C29 C28 H28 119.4 . . ?
C28 C29 H29 120.0 . . ?
C28 C29 C30 120.0(3) . . ?
C30 C29 H29 120.0 . . ?
C29 C30 H30 119.2 . . ?
C29 C30 C31 121.7(3) . . ?
C31 C30 H30 119.2 . . ?
C26 C31 C35 121.5(2) . . ?
C30 C31 C26 117.4(2) . . ?
C30 C31 C35 121.0(2) . . ?
C27 C32 H32 108.0 . . ?
C27 C32 C33 112.5(2) . . ?
C27 C32 C34 109.4(2) . . ?
C33 C32 H32 108.0 . . ?
C33 C32 C34 110.8(2) . . ?
C34 C32 H32 108.0 . . ?
C32 C33 H33A 109.5 . . ?
C32 C33 H33B 109.5 . . ?
C32 C33 H33C 109.5 . . ?
H33A C33 H33B 109.5 . . ?
H33A C33 H33C 109.5 . . ?
H33B C33 H33C 109.5 . . ?
C32 C34 H34A 109.5 . . ?
C32 C34 H34B 109.5 . . ?
C32 C34 H34C 109.5 . . ?
H34A C34 H34B 109.5 . . ?
H34A C34 H34C 109.5 . . ?
H34B C34 H34C 109.5 . . ?
C31 C35 H35 107.2 . . ?
C31 C35 C36 112.7(2) . . ?
C31 C35 C37 111.1(2) . . ?
C36 C35 H35 107.2 . . ?
C36 C35 C37 111.0(2) . . ?
C37 C35 H35 107.2 . . ?
C35 C36 H36A 109.5 . . ?
C35 C36 H36B 109.5 . . ?
C35 C36 H36C 109.5 . . ?
H36A C36 H36B 109.5 . . ?
H36A C36 H36C 109.5 . . ?
H36B C36 H36C 109.5 . . ?
C35 C37 H37A 109.5 . . ?
C35 C37 H37B 109.5 . . ?
C35 C37 H37C 109.5 . . ?
H37A C37 H37B 109.5 . . ?
H37A C37 H37C 109.5 . . ?
H37B C37 H37C 109.5 . . ?
N3 C38 C39 119.9(2) . . ?
N3 C38 C40 122.7(2) . . ?
C40 C38 C39 117.4(2) . . ?
C38 C39 H39A 109.5 . . ?
C38 C39 H39B 109.5 . . ?
C38 C39 H39C 109.5 . . ?
H39A C39 H39B 109.5 . . ?
H39A C39 H39C 109.5 . . ?
H39B C39 H39C 109.5 . . ?
C38 C40 H40 115.7 . . ?
C41 C40 C38 128.6(2) . . ?
C41 C40 H40 115.7 . . ?
N4 C41 C40 124.4(2) . . ?
N4 C41 C42 119.5(2) . . ?
C40 C41 C42 116.1(2) . . ?
C41 C42 H42A 109.5 . . ?
C41 C42 H42B 109.5 . . ?
C41 C42 H42C 109.5 . . ?
H42A C42 H42B 109.5 . . ?
H42A C42 H42C 109.5 . . ?
H42B C42 H42C 109.5 . . ?
C44 C43 N4 120.4(2) . . ?
C44 C43 C48 121.4(2) . . ?
C48 C43 N4 118.2(2) . . ?
C43 C44 C49 122.8(2) . . ?
C45 C44 C43 118.0(2) . . ?
C45 C44 C49 119.1(2) . . ?
C44 C45 H45 119.3 . . ?
C46 C45 C44 121.4(3) . . ?
C46 C45 H45 119.3 . . ?
C45 C46 H46 120.1 . . ?
C45 C46 C47 119.8(2) . . ?
C47 C46 H46 120.1 . . ?
C46 C47 H47 119.4 . . ?
C46 C47 C48 121.1(3) . . ?
C48 C47 H47 119.4 . . ?
C43 C48 C52 121.3(2) . . ?
C47 C48 C43 118.2(2) . . ?
C47 C48 C52 120.5(2) . . ?
C44 C49 H49 108.0 . . ?
C44 C49 C50 110.6(2) . . ?
C44 C49 C51 112.1(2) . . ?
C50 C49 H49 108.0 . . ?
C50 C49 C51 110.0(2) . . ?
C51 C49 H49 108.0 . . ?
C49 C50 H50A 109.5 . . ?
C49 C50 H50B 109.5 . . ?
C49 C50 H50C 109.5 . . ?
H50A C50 H50B 109.5 . . ?
H50A C50 H50C 109.5 . . ?
H50B C50 H50C 109.5 . . ?
C49 C51 H51A 109.5 . . ?
C49 C51 H51B 109.5 . . ?
C49 C51 H51C 109.5 . . ?
H51A C51 H51B 109.5 . . ?
H51A C51 H51C 109.5 . . ?
H51B C51 H51C 109.5 . . ?
C48 C52 H52 107.4 . . ?
C48 C52 C53 113.0(2) . . ?
C48 C52 C54 112.3(2) . . ?
C53 C52 H52 107.4 . . ?
C54 C52 H52 107.4 . . ?
C54 C52 C53 109.1(2) . . ?
C52 C53 H53A 109.5 . . ?
C52 C53 H53B 109.5 . . ?
C52 C53 H53C 109.5 . . ?
H53A C53 H53B 109.5 . . ?
H53A C53 H53C 109.5 . . ?
H53B C53 H53C 109.5 . . ?
C52 C54 H54A 109.5 . . ?
C52 C54 H54B 109.5 . . ?
C52 C54 H54C 109.5 . . ?
H54A C54 H54B 109.5 . . ?
H54A C54 H54C 109.5 . . ?
H54B C54 H54C 109.5 . . ?
H55A C55 H55B 109.5 . . ?
H55A C55 H55C 109.5 . . ?
H55B C55 H55C 109.5 . . ?
C56 C55 H55A 109.5 . . ?
C56 C55 H55B 109.5 . . ?
C56 C55 H55C 109.5 . . ?
C55 C56 H56A 108.7 . . ?
C55 C56 H56B 108.7 . . ?
H56A C56 H56B 107.6 . . ?
C57 C56 C55 114.2(4) . . ?
C57 C56 H56A 108.7 . . ?
C57 C56 H56B 108.7 . . ?
C56 C57 H57B 108.7 . . ?
C56 C57 H57A 108.7 . . ?
C56 C57 C58 114.1(4) . . ?
H57B C57 H57A 107.6 . . ?
C58 C57 H57B 108.7 . . ?
C58 C57 H57A 108.7 . . ?
C57 C58 H58B 108.6 . . ?
C57 C58 H58A 108.6 . . ?
C57 C58 C59 114.8(4) . . ?
H58B C58 H58A 107.6 . . ?
C59 C58 H58B 108.6 . . ?
C59 C58 H58A 108.6 . . ?
C58 C59 H59A 108.7 . . ?
C58 C59 H59B 108.7 . . ?
H59A C59 H59B 107.6 . . ?
C60 C59 C58 114.3(4) . . ?
C60 C59 H59A 108.7 . . ?
C60 C59 H59B 108.7 . . ?
C59 C60 H60A 109.5 . . ?
C59 C60 H60C 109.5 . . ?
C59 C60 H60B 109.5 . . ?
H60A C60 H60C 109.5 . . ?
H60A C60 H60B 109.5 . . ?
H60C C60 H60B 109.5 . . ?

loop_
_geom_bond_atom_site_label_1
_geom_bond_atom_site_label_2
_geom_bond_distance
_geom_bond_site_symmetry_2
_geom_bond_publ_flag
Ga Cl 2.2393(6) . ?
Ga P1 2.3062(7) . ?
Ga N3 1.950(2) . ?
Ga N4 1.9500(19) . ?
Fe C1 2.108(2) . ?
Fe P2 2.2653(7) . ?
Fe C2 2.089(2) . ?
Fe P3 2.3266(8) . ?
Fe C3 2.082(2) . ?
Fe P4 2.3471(7) . ?
Fe C4 2.093(2) . ?
Fe P5 2.2595(7) . ?
Fe C5 2.119(2) . ?
Si P1 2.1771(9) . ?
Si N1 1.822(2) . ?
Si N2 1.824(2) . ?
Si P5 2.1985(9) . ?
Si C21 2.273(3) . ?
P1 P2 2.2403(9) . ?
N1 C11 1.488(3) . ?
N1 C21 1.340(3) . ?
C1 C2 1.427(3) . ?
C1 C5 1.423(3) . ?
C1 C6 1.506(3) . ?
P2 P3 2.1467(10) . ?
N2 C21 1.342(3) . ?
N2 C22 1.489(3) . ?
C2 C3 1.436(3) . ?
C2 C7 1.497(3) . ?
P3 P4 2.1619(10) . ?
N3 C26 1.446(3) . ?
N3 C38 1.333(3) . ?
C3 C4 1.426(3) . ?
C3 C8 1.498(3) . ?
P4 P5 2.1565(10) . ?
N4 C41 1.342(3) . ?
N4 C43 1.453(3) . ?
C4 C5 1.430(3) . ?
C4 C9 1.498(3) . ?
C5 C10 1.500(3) . ?
C6 H6A 0.9800 . ?
C6 H6B 0.9800 . ?
C6 H6C 0.9800 . ?
C7 H7A 0.9800 . ?
C7 H7B 0.9800 . ?
C7 H7C 0.9800 . ?
C8 H8A 0.9800 . ?
C8 H8B 0.9800 . ?
C8 H8C 0.9800 . ?
C9 H9A 0.9800 . ?
C9 H9B 0.9800 . ?
C9 H9C 0.9800 . ?
C10 H10A 0.9800 . ?
C10 H10B 0.9800 . ?
C10 H10C 0.9800 . ?
C11 C12 1.524(4) . ?
C11 C13 1.528(4) . ?
C11 C14 1.520(4) . ?
C12 H12A 0.9800 . ?
C12 H12B 0.9800 . ?
C12 H12C 0.9800 . ?
C13 H13A 0.9800 . ?
C13 H13B 0.9800 . ?
C13 H13C 0.9800 . ?
C14 H14A 0.9800 . ?
C14 H14B 0.9800 . ?
C14 H14C 0.9800 . ?
C15 C16 1.388(4) . ?
C15 C20 1.388(3) . ?
C15 C21 1.485(3) . ?
C16 H16 0.9500 . ?
C16 C17 1.378(4) . ?
C17 H17 0.9500 . ?
C17 C18 1.381(4) . ?
C18 H18 0.9500 . ?
C18 C19 1.384(4) . ?
C19 H19 0.9500 . ?
C19 C20 1.381(4) . ?
C20 H20 0.9500 . ?
C22 C23 1.526(4) . ?
C22 C24 1.528(4) . ?
C22 C25 1.521(4) . ?
C23 H23A 0.9800 . ?
C23 H23B 0.9800 . ?
C23 H23C 0.9800 . ?
C24 H24A 0.9800 . ?
C24 H24B 0.9800 . ?
C24 H24C 0.9800 . ?
C25 H25A 0.9800 . ?
C25 H25B 0.9800 . ?
C25 H25C 0.9800 . ?
C26 C27 1.403(4) . ?
C26 C31 1.406(4) . ?
C27 C28 1.390(4) . ?
C27 C32 1.520(4) . ?
C28 H28 0.9500 . ?
C28 C29 1.373(4) . ?
C29 H29 0.9500 . ?
C29 C30 1.377(4) . ?
C30 H30 0.9500 . ?
C30 C31 1.391(4) . ?
C31 C35 1.515(4) . ?
C32 H32 1.0000 . ?
C32 C33 1.532(4) . ?
C32 C34 1.535(4) . ?
C33 H33A 0.9800 . ?
C33 H33B 0.9800 . ?
C33 H33C 0.9800 . ?
C34 H34A 0.9800 . ?
C34 H34B 0.9800 . ?
C34 H34C 0.9800 . ?
C35 H35 1.0000 . ?
C35 C36 1.525(4) . ?
C35 C37 1.527(4) . ?
C36 H36A 0.9800 . ?
C36 H36B 0.9800 . ?
C36 H36C 0.9800 . ?
C37 H37A 0.9800 . ?
C37 H37B 0.9800 . ?
C37 H37C 0.9800 . ?
C38 C39 1.509(3) . ?
C38 C40 1.398(3) . ?
C39 H39A 0.9800 . ?
C39 H39B 0.9800 . ?
C39 H39C 0.9800 . ?
C40 H40 0.9500 . ?
C40 C41 1.395(3) . ?
C41 C42 1.511(3) . ?
C42 H42A 0.9800 . ?
C42 H42B 0.9800 . ?
C42 H42C 0.9800 . ?
C43 C44 1.401(4) . ?
C43 C48 1.406(3) . ?
C44 C45 1.394(4) . ?
C44 C49 1.523(4) . ?
C45 H45 0.9500 . ?
C45 C46 1.377(4) . ?
C46 H46 0.9500 . ?
C46 C47 1.386(4) . ?
C47 H47 0.9500 . ?
C47 C48 1.390(4) . ?
C48 C52 1.521(4) . ?
C49 H49 1.0000 . ?
C49 C50 1.528(4) . ?
C49 C51 1.539(4) . ?
C50 H50A 0.9800 . ?
C50 H50B 0.9800 . ?
C50 H50C 0.9800 . ?
C51 H51A 0.9800 . ?
C51 H51B 0.9800 . ?
C51 H51C 0.9800 . ?
C52 H52 1.0000 . ?
C52 C53 1.531(3) . ?
C52 C54 1.530(4) . ?
C53 H53A 0.9800 . ?
C53 H53B 0.9800 . ?
C53 H53C 0.9800 . ?
C54 H54A 0.9800 . ?
C54 H54B 0.9800 . ?
C54 H54C 0.9800 . ?
C55 H55A 0.9800 . ?
C55 H55B 0.9800 . ?
C55 H55C 0.9800 . ?
C55 C56 1.527(7) . ?
C56 H56A 0.9900 . ?
C56 H56B 0.9900 . ?
C56 C57 1.503(6) . ?
C57 H57B 0.9900 . ?
C57 H57A 0.9900 . ?
C57 C58 1.511(6) . ?
C58 H58B 0.9900 . ?
C58 H58A 0.9900 . ?
C58 C59 1.511(6) . ?
C59 H59A 0.9900 . ?
C59 H59B 0.9900 . ?
C59 C60 1.500(7) . ?
C60 H60A 0.9800 . ?
C60 H60C 0.9800 . ?
C60 H60B 0.9800 . ?

loop_
_geom_torsion_atom_site_label_1
_geom_torsion_atom_site_label_2
_geom_torsion_atom_site_label_3
_geom_torsion_atom_site_label_4
_geom_torsion
_geom_torsion_site_symmetry_1
_geom_torsion_site_symmetry_2
_geom_torsion_site_symmetry_3
_geom_torsion_site_symmetry_4
_geom_torsion_publ_flag
Ga N3 C26 C27 88.1(2) . . . . ?
Ga N3 C26 C31 -91.5(2) . . . . ?
Ga N3 C38 C39 -167.63(18) . . . . ?
Ga N3 C38 C40 12.9(3) . . . . ?
Ga N4 C41 C40 -15.2(3) . . . . ?
Ga N4 C41 C42 165.96(17) . . . . ?
Ga N4 C43 C44 -89.8(2) . . . . ?
Ga N4 C43 C48 91.9(2) . . . . ?
Fe C1 C2 C3 -60.12(16) . . . . ?
Fe C1 C2 C7 121.9(2) . . . . ?
Fe C1 C5 C4 59.11(16) . . . . ?
Fe C1 C5 C10 -125.1(3) . . . . ?
Fe C2 C3 C4 -60.74(16) . . . . ?
Fe C2 C3 C8 119.2(2) . . . . ?
Fe C3 C4 C5 -60.82(16) . . . . ?
Fe C3 C4 C9 119.8(2) . . . . ?
Fe C4 C5 C1 -59.56(17) . . . . ?
Fe C4 C5 C10 124.5(2) . . . . ?
Si N1 C11 C12 -150.0(2) . . . . ?
Si N1 C11 C13 86.9(3) . . . . ?
Si N1 C11 C14 -31.2(3) . . . . ?
Si N1 C21 N2 10.52(18) . . . . ?
Si N1 C21 C15 -165.5(2) . . . . ?
Si N2 C21 N1 -10.51(18) . . . . ?
Si N2 C21 C15 165.5(2) . . . . ?
Si N2 C22 C23 139.4(2) . . . . ?
Si N2 C22 C24 -96.8(3) . . . . ?
Si N2 C22 C25 21.6(3) . . . . ?
P1 Si N1 C11 59.1(2) . . . . ?
P1 Si N1 C21 -133.75(13) . . . . ?
P1 Si N2 C21 121.07(13) . . . . ?
P1 Si N2 C22 -82.9(2) . . . . ?
N1 Si N2 C21 7.81(14) . . . . ?
N1 Si N2 C22 163.9(2) . . . . ?
C1 C2 C3 Fe 60.92(16) . . . . ?
C1 C2 C3 C4 0.2(3) . . . . ?
C1 C2 C3 C8 -179.9(2) . . . . ?
N2 Si N1 C11 -175.0(3) . . . . ?
N2 Si N1 C21 -7.82(14) . . . . ?
C2 C1 C5 Fe -59.30(17) . . . . ?
C2 C1 C5 C4 -0.2(3) . . . . ?
C2 C1 C5 C10 175.6(2) . . . . ?
C2 C3 C4 Fe 60.52(16) . . . . ?
C2 C3 C4 C5 -0.3(3) . . . . ?
C2 C3 C4 C9 -179.7(2) . . . . ?
N3 C26 C27 C28 177.9(2) . . . . ?
N3 C26 C27 C32 -3.2(4) . . . . ?
N3 C26 C31 C30 -178.2(2) . . . . ?
N3 C26 C31 C35 -0.5(3) . . . . ?
N3 C38 C40 C41 15.3(4) . . . . ?
C3 C4 C5 Fe 59.87(16) . . . . ?
C3 C4 C5 C1 0.3(3) . . . . ?
C3 C4 C5 C10 -175.7(2) . . . . ?
N4 C43 C44 C45 -177.5(2) . . . . ?
N4 C43 C44 C49 3.0(4) . . . . ?
N4 C43 C48 C47 176.4(2) . . . . ?
N4 C43 C48 C52 -3.4(3) . . . . ?
P5 Si N1 C11 -72.9(2) . . . . ?
P5 Si N1 C21 94.27(13) . . . . ?
P5 Si N2 C21 -96.82(13) . . . . ?
P5 Si N2 C22 59.3(2) . . . . ?
C5 C1 C2 Fe 60.13(17) . . . . ?
C5 C1 C2 C3 0.0(3) . . . . ?
C5 C1 C2 C7 -178.0(2) . . . . ?
C6 C1 C2 Fe -122.0(2) . . . . ?
C6 C1 C2 C3 177.9(2) . . . . ?
C6 C1 C2 C7 0.0(4) . . . . ?
C6 C1 C5 Fe 122.8(2) . . . . ?
C6 C1 C5 C4 -178.1(2) . . . . ?
C6 C1 C5 C10 -2.3(4) . . . . ?
C7 C2 C3 Fe -121.1(2) . . . . ?
C7 C2 C3 C4 178.1(2) . . . . ?
C7 C2 C3 C8 -1.9(4) . . . . ?
C8 C3 C4 Fe -119.4(2) . . . . ?
C8 C3 C4 C5 179.8(2) . . . . ?
C8 C3 C4 C9 0.4(4) . . . . ?
C9 C4 C5 Fe -120.7(2) . . . . ?
C9 C4 C5 C1 179.7(2) . . . . ?
C9 C4 C5 C10 3.7(4) . . . . ?
C11 N1 C21 Si 168.1(3) . . . . ?
C11 N1 C21 N2 178.6(2) . . . . ?
C11 N1 C21 C15 2.6(4) . . . . ?
C15 C16 C17 C18 0.6(5) . . . . ?
C16 C15 C20 C19 0.5(4) . . . . ?
C16 C15 C21 Si 173.3(8) . . . . ?
C16 C15 C21 N1 -101.8(3) . . . . ?
C16 C15 C21 N2 83.1(4) . . . . ?
C16 C17 C18 C19 0.2(5) . . . . ?
C17 C18 C19 C20 -0.7(4) . . . . ?
C18 C19 C20 C15 0.3(4) . . . . ?
C20 C15 C16 C17 -0.9(4) . . . . ?
C20 C15 C21 Si -7.9(11) . . . . ?
C20 C15 C21 N1 77.0(3) . . . . ?
C20 C15 C21 N2 -98.1(3) . . . . ?
C21 Si N1 C11 -167.2(3) . . . . ?
C21 Si N2 C22 156.1(3) . . . . ?
C21 N1 C11 C12 47.4(4) . . . . ?
C21 N1 C11 C13 -75.7(3) . . . . ?
C21 N1 C11 C14 166.2(2) . . . . ?
C21 N2 C22 C23 -72.9(3) . . . . ?
C21 N2 C22 C24 50.9(3) . . . . ?
C21 N2 C22 C25 169.2(2) . . . . ?
C21 C15 C16 C17 177.9(3) . . . . ?
C21 C15 C20 C19 -178.3(2) . . . . ?
C22 N2 C21 Si -157.4(3) . . . . ?
C22 N2 C21 N1 -167.9(2) . . . . ?
C22 N2 C21 C15 8.1(4) . . . . ?
C26 N3 C38 C39 8.6(3) . . . . ?
C26 N3 C38 C40 -170.9(2) . . . . ?
C26 C27 C28 C29 1.0(4) . . . . ?
C26 C27 C32 C33 127.0(3) . . . . ?
C26 C27 C32 C34 -109.4(3) . . . . ?
C26 C31 C35 C36 138.0(3) . . . . ?
C26 C31 C35 C37 -96.7(3) . . . . ?
C27 C26 C31 C30 2.3(4) . . . . ?
C27 C26 C31 C35 180.0(2) . . . . ?
C27 C28 C29 C30 0.8(4) . . . . ?
C28 C27 C32 C33 -54.2(3) . . . . ?
C28 C27 C32 C34 69.4(3) . . . . ?
C28 C29 C30 C31 -1.0(4) . . . . ?
C29 C30 C31 C26 -0.5(4) . . . . ?
C29 C30 C31 C35 -178.2(3) . . . . ?
C30 C31 C35 C36 -44.4(3) . . . . ?
C30 C31 C35 C37 80.9(3) . . . . ?
C31 C26 C27 C28 -2.5(4) . . . . ?
C31 C26 C27 C32 176.3(2) . . . . ?
C32 C27 C28 C29 -177.9(3) . . . . ?
C38 N3 C26 C27 -88.1(3) . . . . ?
C38 N3 C26 C31 92.4(3) . . . . ?
C38 C40 C41 N4 -13.9(4) . . . . ?
C38 C40 C41 C42 165.0(2) . . . . ?
C39 C38 C40 C41 -164.2(3) . . . . ?
C41 N4 C43 C44 83.5(3) . . . . ?
C41 N4 C43 C48 -94.8(3) . . . . ?
C43 N4 C41 C40 171.0(2) . . . . ?
C43 N4 C41 C42 -7.8(3) . . . . ?
C43 C44 C45 C46 1.1(4) . . . . ?
C43 C44 C49 C50 109.5(3) . . . . ?
C43 C44 C49 C51 -127.3(3) . . . . ?
C43 C48 C52 C53 -153.9(2) . . . . ?
C43 C48 C52 C54 82.2(3) . . . . ?
C44 C43 C48 C47 -1.9(4) . . . . ?
C44 C43 C48 C52 178.3(2) . . . . ?
C44 C45 C46 C47 -1.6(4) . . . . ?
C45 C44 C49 C50 -69.9(3) . . . . ?
C45 C44 C49 C51 53.3(3) . . . . ?
C45 C46 C47 C48 0.3(4) . . . . ?
C46 C47 C48 C43 1.3(4) . . . . ?
C46 C47 C48 C52 -178.8(2) . . . . ?
C47 C48 C52 C53 26.3(3) . . . . ?
C47 C48 C52 C54 -97.7(3) . . . . ?
C48 C43 C44 C45 0.7(4) . . . . ?
C48 C43 C44 C49 -178.7(2) . . . . ?
C49 C44 C45 C46 -179.5(2) . . . . ?
C55 C56 C57 C58 -178.2(4) . . . . ?
C56 C57 C58 C59 178.2(4) . . . . ?
C57 C58 C59 C60 -179.1(4) . . . . ?
